data_4072813
loop_
_publ_author_name
'Siemeling, Ulrich'
'Auch, Tanja-Corinna'
'Tomm, Sabine'
'Fink, Heinrich'
'Bruhn, Clemens'
'Neumann, Beate'
'Stammler, Hans-Georg'

_publ_section_title
;
 Zirconium Chelates of a Bulky Ferrocene-Based Diamido Ligand
;
_journal_issue 4
_journal_name_full Organometallics
_journal_page_first 1112
_journal_paper_doi 10.1021/om061063e
_journal_volume 26
_journal_year 2007
_chemical_formula_moiety 'C40 H56 Fe N2'
_chemical_formula_sum 'C40 H56 Fe N2'
_chemical_formula_weight 620.72
_chemical_name_systematic
;

1,1'-Bis(N-(2,4,6-triisopropyl)-amino)-ferrocen)

;
_space_group_IT_number 2
_symmetry_cell_setting triclinic
_symmetry_Int_Tables_number 2
_symmetry_space_group_name_Hall '-P 1'
_symmetry_space_group_name_H-M 'P -1'
_atom_sites_solution_hydrogens geom
_atom_sites_solution_primary direct
_atom_sites_solution_secondary difmap
_audit_creation_method SHELXL-97
_cell_angle_alpha 90.260(4)
_cell_angle_beta 100.200(4)
_cell_angle_gamma 98.973(4)
_cell_formula_units_Z 3
_cell_length_a 10.7844(6)
_cell_length_b 15.6589(9)
_cell_length_c 15.9946(8)
_cell_measurement_reflns_used 24504
_cell_measurement_temperature 100(2)
_cell_measurement_theta_max 27.65
_cell_measurement_theta_min 1.80
_cell_volume 2624.4(3)
_computing_cell_refinement 'STOE X-AREA'
_computing_data_collection 'STOE X-AREA'
_computing_data_reduction 'STOE X-RED'
_computing_molecular_graphics 'Ortep3 for windows'
_computing_structure_refinement 'SHELXL-97 (Sheldrick, 1997)'
_computing_structure_solution 'SHELXS-97 (Sheldrick, 1990)'
_diffrn_ambient_temperature 100(2)
_diffrn_detector_area_resol_mean 6.67
_diffrn_measured_fraction_theta_full 1.000
_diffrn_measured_fraction_theta_max 0.993
_diffrn_measurement_device_type 'STOE IPDS 2'
_diffrn_measurement_method 'rotation method'
_diffrn_radiation_monochromator graphite
_diffrn_radiation_source 'fine-focus sealed tube'
_diffrn_radiation_type MoK\a
_diffrn_radiation_wavelength 0.71073
_diffrn_reflns_av_R_equivalents 0.0484
_diffrn_reflns_av_sigmaI/netI 0.0650
_diffrn_reflns_limit_h_max 14
_diffrn_reflns_limit_h_min -14
_diffrn_reflns_limit_k_max 20
_diffrn_reflns_limit_k_min -20
_diffrn_reflns_limit_l_max 20
_diffrn_reflns_limit_l_min -20
_diffrn_reflns_number 36984
_diffrn_reflns_theta_full 25.50
_diffrn_reflns_theta_max 27.71
_diffrn_reflns_theta_min 1.82
_exptl_absorpt_coefficient_mu 0.460
_exptl_absorpt_correction_T_max 0.9520
_exptl_absorpt_correction_T_min 0.8996
_exptl_absorpt_correction_type integration
_exptl_absorpt_process_details (Stroud&Secrest,1966)
_exptl_crystal_colour orange
_exptl_crystal_density_diffrn 1.178
_exptl_crystal_density_method 'not measured'
_exptl_crystal_description prism
_exptl_crystal_F_000 1008
_exptl_crystal_size_max 0.25
_exptl_crystal_size_mid 0.2
_exptl_crystal_size_min 0.1
_refine_diff_density_max 0.394
_refine_diff_density_min -0.630
_refine_diff_density_rms 0.081
_refine_ls_extinction_coef 0.0034(2)
_refine_ls_extinction_expression Fc^*^=kFc[1+0.001xFc^2^\l^3^/sin(2\q)]^-1/4^
_refine_ls_extinction_method SHELXL
_refine_ls_goodness_of_fit_ref 1.188
_refine_ls_hydrogen_treatment mixed
_refine_ls_matrix_type full
_refine_ls_number_parameters 709
_refine_ls_number_reflns 12213
_refine_ls_number_restraints 3
_refine_ls_restrained_S_all 1.188
_refine_ls_R_factor_all 0.1023
_refine_ls_R_factor_gt 0.0779
_refine_ls_shift/su_max 0.000
_refine_ls_shift/su_mean 0.000
_refine_ls_structure_factor_coef Fsqd
_refine_ls_weighting_details 'calc w=1/[\s^2^(Fo^2^)+(0.0000P)^2^+9.5000P] where P=(Fo^2^+2Fc^2^)/3'
_refine_ls_weighting_scheme calc
_refine_ls_wR_factor_gt 0.1668
_refine_ls_wR_factor_ref 0.1724
_reflns_number_gt 8850
_reflns_number_total 12213
_reflns_threshold_expression >2sigma(I)
_cod_data_source_file om061063esi20061120_120547.cif
_cod_data_source_block ta04
_cod_original_cell_volume 2624.4(2)
_cod_database_code 4072813

loop_
_symmetry_equiv_pos_as_xyz
'x, y, z'
'-x, -y, -z'

loop_
_atom_site_label
_atom_site_type_symbol
_atom_site_fract_x
_atom_site_fract_y
_atom_site_fract_z
_atom_site_U_iso_or_equiv
_atom_site_adp_type
_atom_site_occupancy
_atom_site_symmetry_multiplicity
_atom_site_calc_flag
_atom_site_refinement_flags
_atom_site_disorder_assembly
_atom_site_disorder_group
Fe1 Fe 0.61264(6) 0.42060(4) 0.21564(4) 0.02223(15) Uani 1 1 d . . .
C1 C 0.4289(4) 0.3763(3) 0.1498(3) 0.0237(9) Uani 1 1 d . . .
C2 C 0.4260(4) 0.3988(3) 0.2353(3) 0.0266(9) Uani 1 1 d . . .
H2 H 0.3926 0.3617 0.2755 0.032 Uiso 1 1 calc R . .
C3 C 0.4828(5) 0.4878(3) 0.2500(3) 0.0371(12) Uani 1 1 d . . .
H3 H 0.4950 0.5199 0.3022 0.044 Uiso 1 1 calc R . .
C4 C 0.5176(5) 0.5195(3) 0.1733(3) 0.0399(13) Uani 1 1 d . . .
H4 H 0.5549 0.5771 0.1645 0.048 Uiso 1 1 calc R . .
C5 C 0.4870(4) 0.4503(3) 0.1117(3) 0.0291(10) Uani 1 1 d . . .
H5 H 0.5027 0.4529 0.0551 0.035 Uiso 1 1 calc R . .
C6 C 0.7302(4) 0.3506(3) 0.3004(3) 0.0218(8) Uani 1 1 d . . .
C7 C 0.7731(4) 0.4413(3) 0.3096(3) 0.0275(9) Uani 1 1 d . . .
H7 H 0.7820 0.4758 0.3599 0.033 Uiso 1 1 calc R . .
C8 C 0.8008(4) 0.4713(3) 0.2292(3) 0.0348(11) Uani 1 1 d . . .
H8 H 0.8340 0.5290 0.2176 0.042 Uiso 1 1 calc R . .
C9 C 0.7701(4) 0.4003(3) 0.1703(3) 0.0316(10) Uani 1 1 d . . .
H9 H 0.7781 0.4020 0.1121 0.038 Uiso 1 1 calc R . .
C10 C 0.7250(4) 0.3256(3) 0.2138(3) 0.0241(9) Uani 1 1 d . . .
H10 H 0.6965 0.2690 0.1893 0.029 Uiso 1 1 calc R . .
N1 N 0.3763(3) 0.2951(2) 0.1087(2) 0.0196(7) Uani 1 1 d D . .
H1N H 0.399(5) 0.253(3) 0.133(3) 0.052(10) Uiso 1 1 d D . .
C11 C 0.3433(4) 0.2902(2) 0.0180(2) 0.0178(8) Uani 1 1 d . . .
C13 C 0.3687(4) 0.2398(3) -0.1195(3) 0.0231(8) Uani 1 1 d . . .
H13 H 0.4152 0.2116 -0.1534 0.028 Uiso 1 1 calc R . .
C12 C 0.4148(4) 0.2513(3) -0.0321(3) 0.0209(8) Uani 1 1 d . . .
C14 C 0.2570(4) 0.2682(3) -0.1590(3) 0.0225(8) Uani 1 1 d . . .
C15 C 0.1923(4) 0.3110(2) -0.1076(3) 0.0214(8) Uani 1 1 d . . .
H15 H 0.1182 0.3333 -0.1335 0.026 Uiso 1 1 calc R . .
C16 C 0.2323(4) 0.3224(3) -0.0198(2) 0.0191(8) Uani 1 1 d . . .
C17 C 0.5375(4) 0.2194(3) 0.0060(3) 0.0251(9) Uani 1 1 d . . .
H17 H 0.5621 0.2424 0.0661 0.030 Uiso 1 1 calc R . .
C18 C 0.6465(4) 0.2546(3) -0.0404(3) 0.0373(11) Uani 1 1 d . . .
H18A H 0.6286 0.2295 -0.0983 0.056 Uiso 1 1 calc R . .
H18B H 0.7266 0.2392 -0.0098 0.056 Uiso 1 1 calc R . .
H18C H 0.6540 0.3177 -0.0426 0.056 Uiso 1 1 calc R . .
C19 C 0.5201(4) 0.1207(3) 0.0086(3) 0.0351(11) Uani 1 1 d . . .
H19A H 0.4503 0.0999 0.0388 0.053 Uiso 1 1 calc R . .
H19B H 0.5992 0.1030 0.0381 0.053 Uiso 1 1 calc R . .
H19C H 0.4996 0.0961 -0.0496 0.053 Uiso 1 1 calc R . .
C20 C 0.2048(4) 0.2514(3) -0.2528(3) 0.0240(9) Uani 1 1 d . . .
H20 H 0.1453 0.2935 -0.2713 0.029 Uiso 1 1 calc R . .
C21 C 0.3087(5) 0.2628(4) -0.3077(3) 0.0506(15) Uani 1 1 d . . .
H21A H 0.3596 0.3206 -0.2965 0.076 Uiso 1 1 calc R . .
H21B H 0.2689 0.2562 -0.3679 0.076 Uiso 1 1 calc R . .
H21C H 0.3641 0.2190 -0.2938 0.076 Uiso 1 1 calc R . .
C22 C 0.1286(6) 0.1601(4) -0.2682(3) 0.0476(14) Uani 1 1 d . . .
H22A H 0.1862 0.1176 -0.2538 0.071 Uiso 1 1 calc R . .
H22B H 0.0881 0.1519 -0.3282 0.071 Uiso 1 1 calc R . .
H22C H 0.0628 0.1522 -0.2326 0.071 Uiso 1 1 calc R . .
C23 C 0.1542(4) 0.3680(3) 0.0322(3) 0.0220(8) Uani 1 1 d . . .
H23 H 0.1938 0.3665 0.0935 0.026 Uiso 1 1 calc R . .
C24 C 0.1593(4) 0.4624(3) 0.0086(3) 0.0312(10) Uani 1 1 d . . .
H24A H 0.2480 0.4916 0.0200 0.047 Uiso 1 1 calc R . .
H24B H 0.1091 0.4907 0.0425 0.047 Uiso 1 1 calc R . .
H24C H 0.1239 0.4656 -0.0520 0.047 Uiso 1 1 calc R . .
C25 C 0.0174(4) 0.3220(3) 0.0216(3) 0.0324(10) Uani 1 1 d . . .
H25A H -0.0257 0.3264 -0.0371 0.049 Uiso 1 1 calc R . .
H25B H -0.0273 0.3490 0.0603 0.049 Uiso 1 1 calc R . .
H25C H 0.0168 0.2609 0.0350 0.049 Uiso 1 1 calc R . .
N2 N 0.7055(4) 0.2936(2) 0.3641(2) 0.0252(8) Uani 1 1 d D A .
H2N H 0.649(5) 0.253(3) 0.347(4) 0.052(10) Uiso 1 1 d D . .
C26 C 0.7309(5) 0.3213(3) 0.4522(3) 0.0340(11) Uani 1 1 d . . .
C27A C 0.6503(12) 0.3406(8) 0.5024(7) 0.024(2) Uani 0.503(9) 1 d P A 1
C28A C 0.6904(12) 0.3630(7) 0.5885(6) 0.025(2) Uani 0.503(9) 1 d P A 1
H28A H 0.6277 0.3698 0.6218 0.030 Uiso 0.503(9) 1 calc PR A 1
C29A C 0.8160(12) 0.3756(7) 0.6272(6) 0.027(2) Uani 0.503(9) 1 d P A 1
C30A C 0.9080(11) 0.3663(6) 0.5785(6) 0.022(2) Uani 0.503(9) 1 d P A 1
H30A H 0.9971 0.3793 0.5996 0.026 Uiso 0.503(9) 1 calc PR A 1
C32A C 0.5127(11) 0.3275(8) 0.4595(7) 0.028(2) Uani 0.503(9) 1 d P A 1
H32 H 0.5106 0.3374 0.3976 0.033 Uiso 0.503(9) 1 calc PR A 1
C33A C 0.4347(11) 0.3899(8) 0.4920(9) 0.045(3) Uani 0.503(9) 1 d P A 1
H33A H 0.4363 0.3825 0.5530 0.068 Uiso 0.503(9) 1 calc PR A 1
H33B H 0.3463 0.3777 0.4615 0.068 Uiso 0.503(9) 1 calc PR A 1
H33C H 0.4714 0.4496 0.4823 0.068 Uiso 0.503(9) 1 calc PR A 1
C34A C 0.4485(12) 0.2346(9) 0.4681(10) 0.041(3) Uani 0.503(9) 1 d P A 1
H34A H 0.5009 0.1943 0.4505 0.061 Uiso 0.503(9) 1 calc PR A 1
H34B H 0.3640 0.2247 0.4318 0.061 Uiso 0.503(9) 1 calc PR A 1
H34C H 0.4396 0.2251 0.5274 0.061 Uiso 0.503(9) 1 calc PR A 1
C35A C 0.8578(9) 0.4020(7) 0.7214(7) 0.030(2) Uani 0.503(9) 1 d P A 1
H35 H 0.9476 0.3912 0.7389 0.036 Uiso 0.503(9) 1 calc PR A 1
C36A C 0.8584(9) 0.4986(7) 0.7348(6) 0.033(2) Uani 0.503(9) 1 d P A 1
H36A H 0.9191 0.5315 0.7033 0.050 Uiso 0.503(9) 1 calc PR A 1
H36B H 0.8838 0.5143 0.7955 0.050 Uiso 0.503(9) 1 calc PR A 1
H36C H 0.7728 0.5121 0.7142 0.050 Uiso 0.503(9) 1 calc PR A 1
C37A C 0.7769(10) 0.3477(8) 0.7763(8) 0.044(3) Uani 0.503(9) 1 d P A 1
H37A H 0.6891 0.3595 0.7631 0.065 Uiso 0.503(9) 1 calc PR A 1
H37B H 0.8118 0.3624 0.8364 0.065 Uiso 0.503(9) 1 calc PR A 1
H37C H 0.7777 0.2863 0.7650 0.065 Uiso 0.503(9) 1 calc PR A 1
C27B C 0.6065(11) 0.3131(9) 0.4861(7) 0.022(2) Uani 0.497(9) 1 d P A 2
C28B C 0.6243(10) 0.3255(8) 0.5752(6) 0.028(2) Uani 0.497(9) 1 d P A 2
H28B H 0.5515 0.3227 0.6016 0.034 Uiso 0.497(9) 1 calc PR A 2
C29B C 0.7448(11) 0.3417(7) 0.6253(7) 0.026(2) Uani 0.497(9) 1 d P A 2
C30B C 0.8508(11) 0.3444(7) 0.5859(6) 0.024(2) Uani 0.497(9) 1 d P A 2
H30B H 0.9310 0.3529 0.6232 0.028 Uiso 0.497(9) 1 calc PR A 2
C32B C 0.4727(10) 0.2926(8) 0.4354(7) 0.023(2) Uani 0.497(9) 1 d P A 2
H32 H 0.4794 0.2905 0.3739 0.027 Uiso 0.497(9) 1 calc PR A 2
C33B C 0.3941(10) 0.3640(7) 0.4485(8) 0.032(2) Uani 0.497(9) 1 d P A 2
H33D H 0.3096 0.3508 0.4124 0.048 Uiso 0.497(9) 1 calc PR A 2
H33E H 0.4380 0.4198 0.4333 0.048 Uiso 0.497(9) 1 calc PR A 2
H33F H 0.3846 0.3668 0.5083 0.048 Uiso 0.497(9) 1 calc PR A 2
C34B C 0.4061(13) 0.2057(8) 0.4561(9) 0.034(3) Uani 0.497(9) 1 d P A 2
H34D H 0.4583 0.1614 0.4483 0.051 Uiso 0.497(9) 1 calc PR A 2
H34E H 0.3231 0.1920 0.4183 0.051 Uiso 0.497(9) 1 calc PR A 2
H34F H 0.3934 0.2070 0.5152 0.051 Uiso 0.497(9) 1 calc PR A 2
C35B C 0.7595(9) 0.3503(8) 0.7209(7) 0.043(3) Uani 0.497(9) 1 d P A 2
H35 H 0.6725 0.3473 0.7354 0.052 Uiso 0.497(9) 1 calc PR A 2
C36B C 0.8212(10) 0.2741(9) 0.7646(7) 0.051(4) Uani 0.497(9) 1 d P A 2
H36D H 0.9104 0.2800 0.7573 0.076 Uiso 0.497(9) 1 calc PR A 2
H36E H 0.7744 0.2190 0.7386 0.076 Uiso 0.497(9) 1 calc PR A 2
H36F H 0.8175 0.2757 0.8254 0.076 Uiso 0.497(9) 1 calc PR A 2
C37B C 0.8383(12) 0.4351(10) 0.7566(9) 0.055(4) Uani 0.497(9) 1 d P A 2
H37D H 0.9171 0.4453 0.7331 0.083 Uiso 0.497(9) 1 calc PR A 2
H37E H 0.8595 0.4329 0.8186 0.083 Uiso 0.497(9) 1 calc PR A 2
H37F H 0.7894 0.4823 0.7413 0.083 Uiso 0.497(9) 1 calc PR A 2
C31 C 0.8565(6) 0.3360(3) 0.4952(3) 0.0409(13) Uani 1 1 d . A .
C38 C 0.9684(5) 0.3262(3) 0.4523(3) 0.0399(12) Uani 1 1 d . . .
H38 H 0.9440 0.3207 0.3890 0.048 Uiso 1 1 calc R A 1
C39 C 1.0383(7) 0.2541(4) 0.4895(4) 0.064(2) Uani 1 1 d . A .
H39A H 1.0722 0.2672 0.5499 0.096 Uiso 1 1 calc R . .
H39B H 1.1088 0.2493 0.4595 0.096 Uiso 1 1 calc R . .
H39C H 0.9790 0.1993 0.4830 0.096 Uiso 1 1 calc R . .
C40A C 1.0583(10) 0.4065(7) 0.4815(8) 0.038(3) Uiso 0.505(18) 1 d P A 1
H40A H 1.0774 0.4096 0.5438 0.057 Uiso 0.505(18) 1 calc PR A 1
H40B H 1.0194 0.4567 0.4607 0.057 Uiso 0.505(18) 1 calc PR A 1
H40C H 1.1374 0.4064 0.4594 0.057 Uiso 0.505(18) 1 calc PR A 1
C40B C 1.0674(9) 0.4125(6) 0.4303(7) 0.032(3) Uiso 0.495(18) 1 d P A 2
H40D H 1.0187 0.4510 0.3946 0.048 Uiso 0.495(18) 1 calc PR A 2
H40E H 1.1306 0.3939 0.4001 0.048 Uiso 0.495(18) 1 calc PR A 2
H40F H 1.1111 0.4434 0.4834 0.048 Uiso 0.495(18) 1 calc PR A 2
Fe2 Fe 0.0000 0.0000 0.0000 0.01846(18) Uani 1 2 d S . .
C41 C 0.1817(4) 0.0535(3) 0.0701(3) 0.0198(8) Uani 1 1 d . . .
C42 C 0.1641(4) 0.0816(3) -0.0150(3) 0.0212(8) Uani 1 1 d . . .
H42 H 0.1675 0.1399 -0.0319 0.025 Uiso 1 1 calc R . .
C43 C 0.1405(4) 0.0069(3) -0.0707(3) 0.0234(8) Uani 1 1 d . . .
H43 H 0.1271 0.0069 -0.1310 0.028 Uiso 1 1 calc R . .
C44 C 0.1407(4) -0.0672(3) -0.0199(3) 0.0244(9) Uani 1 1 d . . .
H44 H 0.1282 -0.1254 -0.0405 0.029 Uiso 1 1 calc R . .
C45 C 0.1629(4) -0.0393(3) 0.0672(3) 0.0211(8) Uani 1 1 d . . .
H45 H 0.1648 -0.0756 0.1147 0.025 Uiso 1 1 calc R . .
N3 N 0.2211(3) 0.1078(2) 0.1429(2) 0.0204(7) Uani 1 1 d D . .
H3N H 0.194(5) 0.153(3) 0.133(4) 0.052(10) Uiso 1 1 d D . .
C46 C 0.2145(4) 0.0749(3) 0.2254(2) 0.0209(8) Uani 1 1 d . . .
C47 C 0.1180(4) 0.0924(2) 0.2694(3) 0.0206(8) Uani 1 1 d . . .
C48 C 0.1133(4) 0.0570(3) 0.3488(3) 0.0269(9) Uani 1 1 d . . .
H48 H 0.0486 0.0688 0.3785 0.032 Uiso 1 1 calc R . .
C49 C 0.1994(4) 0.0052(3) 0.3859(3) 0.0281(9) Uani 1 1 d . . .
C50 C 0.2969(4) -0.0085(3) 0.3426(3) 0.0274(9) Uani 1 1 d . . .
H50 H 0.3581 -0.0427 0.3678 0.033 Uiso 1 1 calc R . .
C51 C 0.3071(4) 0.0265(3) 0.2633(3) 0.0230(8) Uani 1 1 d . . .
C52 C 0.0240(4) 0.1507(3) 0.2308(3) 0.0230(8) Uani 1 1 d . . .
H52 H 0.0063 0.1398 0.1678 0.028 Uiso 1 1 calc R . .
C53 C 0.0833(4) 0.2464(3) 0.2481(3) 0.0287(9) Uani 1 1 d . . .
H53A H 0.1054 0.2584 0.3096 0.043 Uiso 1 1 calc R . .
H53B H 0.0218 0.2831 0.2227 0.043 Uiso 1 1 calc R . .
H53C H 0.1605 0.2587 0.2230 0.043 Uiso 1 1 calc R . .
C54 C -0.1038(4) 0.1334(3) 0.2618(3) 0.0305(10) Uani 1 1 d . . .
H54A H -0.1387 0.0717 0.2540 0.046 Uiso 1 1 calc R . .
H54B H -0.1637 0.1672 0.2289 0.046 Uiso 1 1 calc R . .
H54C H -0.0908 0.1504 0.3221 0.046 Uiso 1 1 calc R . .
C55 C 0.1884(5) -0.0320(3) 0.4724(3) 0.0375(12) Uani 1 1 d . . .
H55 H 0.0974 -0.0591 0.4695 0.045 Uiso 1 1 calc R . .
C56 C 0.2696(7) -0.1021(4) 0.4974(3) 0.0572(18) Uani 1 1 d . . .
H56A H 0.2417 -0.1513 0.4567 0.086 Uiso 1 1 calc R . .
H56B H 0.2599 -0.1212 0.5544 0.086 Uiso 1 1 calc R . .
H56C H 0.3593 -0.0790 0.4971 0.086 Uiso 1 1 calc R . .
C57 C 0.2182(6) 0.0388(4) 0.5424(3) 0.0516(15) Uani 1 1 d . . .
H57A H 0.3099 0.0612 0.5530 0.077 Uiso 1 1 calc R . .
H57B H 0.1936 0.0147 0.5946 0.077 Uiso 1 1 calc R . .
H57C H 0.1703 0.0859 0.5245 0.077 Uiso 1 1 calc R . .
C58 C 0.4220(4) 0.0182(3) 0.2217(3) 0.0265(9) Uani 1 1 d . . .
H58 H 0.3936 0.0173 0.1587 0.032 Uiso 1 1 calc R . .
C59 C 0.4806(5) -0.0630(3) 0.2444(3) 0.0355(11) Uani 1 1 d . . .
H59A H 0.5515 -0.0647 0.2140 0.053 Uiso 1 1 calc R . .
H59B H 0.4157 -0.1143 0.2280 0.053 Uiso 1 1 calc R . .
H59C H 0.5123 -0.0623 0.3058 0.053 Uiso 1 1 calc R . .
C60 C 0.5228(4) 0.0980(3) 0.2470(3) 0.0344(10) Uani 1 1 d . . .
H60A H 0.4855 0.1501 0.2312 0.052 Uiso 1 1 calc R . .
H60B H 0.5945 0.0956 0.2175 0.052 Uiso 1 1 calc R . .
H60C H 0.5532 0.0995 0.3086 0.052 Uiso 1 1 calc R . .

loop_
_atom_site_aniso_label
_atom_site_aniso_U_11
_atom_site_aniso_U_22
_atom_site_aniso_U_33
_atom_site_aniso_U_23
_atom_site_aniso_U_13
_atom_site_aniso_U_12
Fe1 0.0215(3) 0.0205(3) 0.0221(3) 0.0016(2) -0.0011(2) 0.0009(2)
C1 0.024(2) 0.023(2) 0.024(2) -0.0015(16) -0.0013(16) 0.0082(17)
C2 0.019(2) 0.035(2) 0.027(2) -0.0058(18) 0.0016(17) 0.0100(18)
C3 0.032(3) 0.036(3) 0.041(3) -0.016(2) -0.010(2) 0.016(2)
C4 0.041(3) 0.019(2) 0.051(3) -0.001(2) -0.018(2) 0.010(2)
C5 0.032(2) 0.022(2) 0.029(2) 0.0051(18) -0.0048(18) 0.0042(18)
C6 0.0118(18) 0.030(2) 0.022(2) 0.0047(16) 0.0015(15) 0.0022(16)
C7 0.020(2) 0.025(2) 0.032(2) 0.0017(18) -0.0009(17) -0.0054(17)
C8 0.020(2) 0.043(3) 0.037(3) 0.014(2) 0.0032(19) -0.0085(19)
C9 0.029(2) 0.043(3) 0.025(2) 0.013(2) 0.0086(18) 0.008(2)
C10 0.018(2) 0.032(2) 0.023(2) 0.0026(17) 0.0019(16) 0.0076(17)
N1 0.0199(17) 0.0192(17) 0.0198(17) 0.0023(13) 0.0028(13) 0.0039(13)
C11 0.0163(18) 0.0161(18) 0.0190(19) 0.0005(14) 0.0004(14) -0.0001(14)
C13 0.023(2) 0.024(2) 0.023(2) -0.0018(16) 0.0056(16) 0.0036(16)
C12 0.0154(18) 0.022(2) 0.025(2) -0.0011(16) 0.0041(15) 0.0017(15)
C14 0.024(2) 0.022(2) 0.021(2) 0.0011(16) 0.0052(16) 0.0008(16)
C15 0.0182(19) 0.022(2) 0.023(2) 0.0021(17) 0.0017(15) 0.0032(16)
C16 0.0145(18) 0.0204(19) 0.022(2) 0.0010(15) 0.0045(15) 0.0014(14)
C17 0.018(2) 0.035(2) 0.022(2) -0.0054(17) 0.0019(16) 0.0074(17)
C18 0.015(2) 0.040(3) 0.058(3) 0.006(2) 0.009(2) 0.0037(19)
C19 0.027(2) 0.039(3) 0.043(3) 0.014(2) 0.009(2) 0.012(2)
C20 0.025(2) 0.025(2) 0.020(2) 0.0009(16) 0.0016(16) 0.0025(17)
C21 0.044(3) 0.081(4) 0.020(2) -0.009(2) 0.006(2) -0.014(3)
C22 0.052(3) 0.052(3) 0.030(3) -0.003(2) 0.002(2) -0.013(3)
C23 0.0166(19) 0.025(2) 0.025(2) 0.0032(16) 0.0041(16) 0.0055(16)
C24 0.032(2) 0.029(2) 0.037(3) 0.0018(19) 0.009(2) 0.0145(19)
C25 0.020(2) 0.043(3) 0.035(3) 0.004(2) 0.0073(18) 0.0020(19)
N2 0.0265(19) 0.029(2) 0.0203(18) 0.0024(15) 0.0041(15) 0.0047(15)
C26 0.049(3) 0.040(3) 0.021(2) 0.0053(19) 0.010(2) 0.027(2)
C27A 0.019(7) 0.030(7) 0.019(5) 0.001(4) -0.007(4) 0.010(5)
C28A 0.021(6) 0.032(5) 0.022(5) 0.000(4) 0.005(4) 0.006(5)
C29A 0.028(6) 0.030(5) 0.023(5) 0.005(4) 0.004(4) 0.004(5)
C30A 0.016(5) 0.020(5) 0.025(5) -0.001(3) -0.004(4) -0.001(4)
C32A 0.018(6) 0.034(7) 0.029(6) 0.004(5) 0.003(4) -0.002(5)
C33A 0.023(6) 0.043(7) 0.062(8) -0.003(6) -0.008(5) 0.005(5)
C34A 0.020(7) 0.036(9) 0.061(8) -0.019(7) 0.004(6) -0.008(5)
C35A 0.023(5) 0.037(6) 0.027(5) -0.005(4) -0.001(4) 0.001(4)
C36A 0.029(5) 0.037(6) 0.031(5) -0.010(4) 0.000(4) 0.004(4)
C37A 0.032(6) 0.058(7) 0.037(7) 0.004(5) 0.008(5) -0.007(5)
C27B 0.014(7) 0.032(7) 0.018(5) -0.001(4) -0.002(4) 0.004(4)
C28B 0.015(5) 0.049(6) 0.021(5) -0.006(4) 0.004(4) 0.004(5)
C29B 0.009(5) 0.043(6) 0.027(5) 0.000(4) 0.008(4) 0.006(5)
C30B 0.009(5) 0.037(6) 0.022(5) -0.001(4) 0.000(4) -0.001(4)
C32B 0.012(5) 0.026(6) 0.031(6) 0.003(5) 0.007(4) 0.003(4)
C33B 0.018(5) 0.038(6) 0.040(6) -0.001(5) 0.003(4) 0.007(4)
C34B 0.034(8) 0.021(7) 0.040(7) -0.008(5) -0.009(6) 0.000(5)
C35B 0.021(5) 0.091(9) 0.019(5) -0.003(5) 0.012(4) 0.004(5)
C36B 0.029(6) 0.094(10) 0.030(6) 0.014(6) 0.007(4) 0.009(6)
C37B 0.040(7) 0.076(11) 0.046(8) -0.027(8) 0.011(6) -0.005(7)
C31 0.063(4) 0.036(3) 0.025(2) -0.005(2) -0.008(2) 0.030(3)
C38 0.037(3) 0.025(2) 0.049(3) -0.002(2) -0.018(2) 0.010(2)
C39 0.097(5) 0.067(4) 0.036(3) 0.001(3) -0.005(3) 0.058(4)
Fe2 0.0150(4) 0.0191(4) 0.0200(4) 0.0016(3) 0.0019(3) 0.0002(3)
C41 0.0128(18) 0.022(2) 0.024(2) 0.0020(16) 0.0032(15) -0.0004(15)
C42 0.0160(19) 0.024(2) 0.023(2) 0.0029(16) 0.0036(15) -0.0003(15)
C43 0.0177(19) 0.029(2) 0.022(2) -0.0011(17) 0.0025(16) 0.0006(16)
C44 0.020(2) 0.024(2) 0.028(2) -0.0021(17) 0.0038(17) 0.0031(16)
C45 0.0136(18) 0.021(2) 0.027(2) 0.0024(16) 0.0008(15) 0.0022(15)
N3 0.0198(17) 0.0206(17) 0.0202(17) 0.0025(14) 0.0019(13) 0.0030(14)
C46 0.025(2) 0.021(2) 0.0165(19) 0.0010(15) 0.0029(15) 0.0037(16)
C47 0.0201(19) 0.0169(19) 0.024(2) 0.0009(15) 0.0034(16) 0.0019(15)
C48 0.032(2) 0.029(2) 0.022(2) 0.0007(17) 0.0077(17) 0.0098(18)
C49 0.037(3) 0.029(2) 0.021(2) 0.0045(17) 0.0077(18) 0.0122(19)
C50 0.032(2) 0.030(2) 0.023(2) 0.0048(17) 0.0057(18) 0.0142(19)
C51 0.025(2) 0.023(2) 0.021(2) -0.0016(16) 0.0027(16) 0.0078(16)
C52 0.019(2) 0.024(2) 0.026(2) 0.0028(16) 0.0032(16) 0.0041(16)
C53 0.031(2) 0.023(2) 0.031(2) -0.0006(18) 0.0028(18) 0.0060(18)
C54 0.026(2) 0.030(2) 0.036(3) 0.0017(19) 0.0038(19) 0.0080(18)
C55 0.052(3) 0.044(3) 0.025(2) 0.011(2) 0.013(2) 0.025(2)
C56 0.092(5) 0.066(4) 0.031(3) 0.023(3) 0.023(3) 0.050(4)
C57 0.077(4) 0.061(4) 0.026(3) 0.009(2) 0.016(3) 0.031(3)
C58 0.026(2) 0.030(2) 0.025(2) -0.0017(17) 0.0007(17) 0.0099(18)
C59 0.038(3) 0.034(3) 0.039(3) -0.001(2) 0.006(2) 0.018(2)
C60 0.028(2) 0.035(3) 0.039(3) -0.001(2) 0.002(2) 0.004(2)

loop_
_atom_type_symbol
_atom_type_description
_atom_type_scat_dispersion_real
_atom_type_scat_dispersion_imag
_atom_type_scat_source
C C 0.0033 0.0016 'International Tables Vol C Tables 4.2.6.8 and 6.1.1.4'
H H 0.0000 0.0000 'International Tables Vol C Tables 4.2.6.8 and 6.1.1.4'
Fe Fe 0.3463 0.8444 'International Tables Vol C Tables 4.2.6.8 and 6.1.1.4'
N N 0.0061 0.0033 'International Tables Vol C Tables 4.2.6.8 and 6.1.1.4'

loop_
_geom_angle_atom_site_label_1
_geom_angle_atom_site_label_2
_geom_angle_atom_site_label_3
_geom_angle
_geom_angle_site_symmetry_1
_geom_angle_site_symmetry_3
C3 Fe1 C9 157.8(2) . .
C3 Fe1 C8 122.2(2) . .
C9 Fe1 C8 40.7(2) . .
C3 Fe1 C4 40.8(2) . .
C9 Fe1 C4 120.9(2) . .
C8 Fe1 C4 105.0(2) . .
C3 Fe1 C5 68.5(2) . .
C9 Fe1 C5 105.41(19) . .
C8 Fe1 C5 119.61(18) . .
C4 Fe1 C5 40.60(18) . .
C3 Fe1 C7 107.76(19) . .
C9 Fe1 C7 68.69(19) . .
C8 Fe1 C7 41.01(17) . .
C4 Fe1 C7 121.26(19) . .
C5 Fe1 C7 156.24(17) . .
C3 Fe1 C10 159.95(19) . .
C9 Fe1 C10 40.86(17) . .
C8 Fe1 C10 68.21(19) . .
C4 Fe1 C10 158.6(2) . .
C5 Fe1 C10 123.62(18) . .
C7 Fe1 C10 67.80(18) . .
C3 Fe1 C2 40.95(19) . .
C9 Fe1 C2 158.45(19) . .
C8 Fe1 C2 160.57(19) . .
C4 Fe1 C2 68.2(2) . .
C5 Fe1 C2 67.90(18) . .
C7 Fe1 C2 125.65(18) . .
C10 Fe1 C2 124.54(17) . .
C3 Fe1 C1 68.03(18) . .
C9 Fe1 C1 121.97(18) . .
C8 Fe1 C1 156.18(18) . .
C4 Fe1 C1 67.71(18) . .
C5 Fe1 C1 40.19(16) . .
C7 Fe1 C1 162.15(17) . .
C10 Fe1 C1 109.82(17) . .
C2 Fe1 C1 39.92(16) . .
C3 Fe1 C6 124.39(19) . .
C9 Fe1 C6 67.78(16) . .
C8 Fe1 C6 67.53(17) . .
C4 Fe1 C6 158.11(18) . .
C5 Fe1 C6 161.12(17) . .
C7 Fe1 C6 39.73(16) . .
C10 Fe1 C6 39.88(16) . .
C2 Fe1 C6 111.59(16) . .
C1 Fe1 C6 127.21(16) . .
N1 C1 C2 125.4(4) . .
N1 C1 C5 126.2(4) . .
C2 C1 C5 108.3(4) . .
N1 C1 Fe1 130.1(3) . .
C2 C1 Fe1 69.4(2) . .
C5 C1 Fe1 68.8(2) . .
C1 C2 C3 107.6(4) . .
C1 C2 Fe1 70.6(2) . .
C3 C2 Fe1 67.9(3) . .
C1 C2 H2 126.2 . .
C3 C2 H2 126.2 . .
Fe1 C2 H2 126.8 . .
C4 C3 C2 108.0(4) . .
C4 C3 Fe1 70.3(3) . .
C2 C3 Fe1 71.2(2) . .
C4 C3 H3 126.0 . .
C2 C3 H3 126.0 . .
Fe1 C3 H3 124.2 . .
C3 C4 C5 108.1(4) . .
C3 C4 Fe1 69.0(3) . .
C5 C4 Fe1 70.2(2) . .
C3 C4 H4 125.9 . .
C5 C4 H4 125.9 . .
Fe1 C4 H4 126.5 . .
C4 C5 C1 107.9(4) . .
C4 C5 Fe1 69.2(3) . .
C1 C5 Fe1 71.0(2) . .
C4 C5 H5 126.1 . .
C1 C5 H5 126.1 . .
Fe1 C5 H5 125.3 . .
N2 C6 C7 127.4(4) . .
N2 C6 C10 124.7(4) . .
C7 C6 C10 107.8(4) . .
N2 C6 Fe1 132.7(3) . .
C7 C6 Fe1 68.1(2) . .
C10 C6 Fe1 68.0(2) . .
C6 C7 C8 107.8(4) . .
C6 C7 Fe1 72.2(2) . .
C8 C7 Fe1 68.4(2) . .
C6 C7 H7 126.1 . .
C8 C7 H7 126.1 . .
Fe1 C7 H7 124.9 . .
C9 C8 C7 108.3(4) . .
C9 C8 Fe1 69.4(3) . .
C7 C8 Fe1 70.6(2) . .
C9 C8 H8 125.9 . .
C7 C8 H8 125.9 . .
Fe1 C8 H8 125.6 . .
C8 C9 C10 107.9(4) . .
C8 C9 Fe1 69.8(3) . .
C10 C9 Fe1 70.9(2) . .
C8 C9 H9 126.1 . .
C10 C9 H9 126.1 . .
Fe1 C9 H9 124.8 . .
C6 C10 C9 108.2(4) . .
C6 C10 Fe1 72.1(2) . .
C9 C10 Fe1 68.2(3) . .
C6 C10 H10 125.9 . .
C9 C10 H10 125.9 . .
Fe1 C10 H10 125.3 . .
C1 N1 C11 118.9(3) . .
C1 N1 H1N 116(4) . .
C11 N1 H1N 118(4) . .
C12 C11 C16 120.7(4) . .
C12 C11 N1 121.7(3) . .
C16 C11 N1 117.6(3) . .
C14 C13 C12 122.6(4) . .
C14 C13 H13 118.7 . .
C12 C13 H13 118.7 . .
C13 C12 C11 118.5(4) . .
C13 C12 C17 119.6(4) . .
C11 C12 C17 122.0(4) . .
C13 C14 C15 117.2(4) . .
C13 C14 C20 122.0(4) . .
C15 C14 C20 120.8(4) . .
C16 C15 C14 122.6(4) . .
C16 C15 H15 118.7 . .
C14 C15 H15 118.7 . .
C15 C16 C11 118.3(4) . .
C15 C16 C23 119.3(3) . .
C11 C16 C23 122.3(3) . .
C12 C17 C19 112.0(4) . .
C12 C17 C18 111.5(4) . .
C19 C17 C18 111.1(4) . .
C12 C17 H17 107.4 . .
C19 C17 H17 107.4 . .
C18 C17 H17 107.4 . .
C17 C18 H18A 109.5 . .
C17 C18 H18B 109.5 . .
H18A C18 H18B 109.5 . .
C17 C18 H18C 109.5 . .
H18A C18 H18C 109.5 . .
H18B C18 H18C 109.5 . .
C17 C19 H19A 109.5 . .
C17 C19 H19B 109.5 . .
H19A C19 H19B 109.5 . .
C17 C19 H19C 109.5 . .
H19A C19 H19C 109.5 . .
H19B C19 H19C 109.5 . .
C14 C20 C22 110.2(4) . .
C14 C20 C21 113.1(4) . .
C22 C20 C21 109.2(4) . .
C14 C20 H20 108.1 . .
C22 C20 H20 108.1 . .
C21 C20 H20 108.1 . .
C20 C21 H21A 109.5 . .
C20 C21 H21B 109.5 . .
H21A C21 H21B 109.5 . .
C20 C21 H21C 109.5 . .
H21A C21 H21C 109.5 . .
H21B C21 H21C 109.5 . .
C20 C22 H22A 109.5 . .
C20 C22 H22B 109.5 . .
H22A C22 H22B 109.5 . .
C20 C22 H22C 109.5 . .
H22A C22 H22C 109.5 . .
H22B C22 H22C 109.5 . .
C25 C23 C24 111.1(4) . .
C25 C23 C16 111.6(4) . .
C24 C23 C16 110.5(3) . .
C25 C23 H23 107.8 . .
C24 C23 H23 107.8 . .
C16 C23 H23 107.8 . .
C23 C24 H24A 109.5 . .
C23 C24 H24B 109.5 . .
H24A C24 H24B 109.5 . .
C23 C24 H24C 109.5 . .
H24A C24 H24C 109.5 . .
H24B C24 H24C 109.5 . .
C23 C25 H25A 109.5 . .
C23 C25 H25B 109.5 . .
H25A C25 H25B 109.5 . .
C23 C25 H25C 109.5 . .
H25A C25 H25C 109.5 . .
H25B C25 H25C 109.5 . .
C6 N2 C26 121.7(4) . .
C6 N2 H2N 112(4) . .
C26 N2 H2N 120(4) . .
C27A C26 C31 111.2(6) . .
C27A C26 N2 129.9(7) . .
C31 C26 N2 118.9(4) . .
C27A C26 C27B 23.4(5) . .
C31 C26 C27B 130.2(6) . .
N2 C26 C27B 109.9(6) . .
C26 C27A C28A 122.5(10) . .
C26 C27A C32A 114.1(9) . .
C28A C27A C32A 123.2(11) . .
C29A C28A C27A 123.1(10) . .
C29A C28A H28A 118.5 . .
C27A C28A H28A 118.5 . .
C28A C29A C30A 118.6(9) . .
C28A C29A C35A 122.1(10) . .
C30A C29A C35A 119.3(9) . .
C29A C30A C31 113.4(9) . .
C29A C30A H30A 123.3 . .
C31 C30A H30A 123.3 . .
C27A C32A C34A 110.9(10) . .
C27A C32A C33A 113.9(10) . .
C34A C32A C33A 109.1(10) . .
C27A C32A H32 107.6 . .
C34A C32A H32 107.6 . .
C33A C32A H32 107.6 . .
C37A C35A C36A 112.0(10) . .
C37A C35A C29A 111.8(9) . .
C36A C35A C29A 110.4(8) . .
C37A C35A H35 107.4 . .
C36A C35A H35 107.4 . .
C29A C35A H35 107.4 . .
C28B C27B C32B 119.5(10) . .
C28B C27B C26 113.4(9) . .
C32B C27B C26 127.1(9) . .
C29B C28B C27B 122.0(9) . .
C29B C28B H28B 119.0 . .
C27B C28B H28B 119.0 . .
C28B C29B C30B 118.4(9) . .
C28B C29B C35B 120.3(8) . .
C30B C29B C35B 121.2(10) . .
C29B C30B C31 129.5(9) . .
C29B C30B H30B 115.3 . .
C31 C30B H30B 115.3 . .
C34B C32B C27B 111.6(9) . .
C34B C32B C33B 110.8(9) . .
C27B C32B C33B 111.1(10) . .
C34B C32B H32 107.7 . .
C27B C32B H32 107.7 . .
C33B C32B H32 107.7 . .
C32B C33B H33D 109.5 . .
C32B C33B H33E 109.5 . .
H33D C33B H33E 109.5 . .
C32B C33B H33F 109.5 . .
H33D C33B H33F 109.5 . .
H33E C33B H33F 109.5 . .
C32B C34B H34D 109.5 . .
C32B C34B H34E 109.5 . .
H34D C34B H34E 109.5 . .
C32B C34B H34F 109.5 . .
H34D C34B H34F 109.5 . .
H34E C34B H34F 109.5 . .
C37B C35B C29B 112.7(11) . .
C37B C35B C36B 109.1(10) . .
C29B C35B C36B 110.8(9) . .
C37B C35B H35 108.0 . .
C29B C35B H35 108.0 . .
C36B C35B H35 108.0 . .
C35B C36B H36D 109.5 . .
C35B C36B H36E 109.5 . .
H36D C36B H36E 109.5 . .
C35B C36B H36F 109.5 . .
H36D C36B H36F 109.5 . .
H36E C36B H36F 109.5 . .
C35B C37B H37D 109.5 . .
C35B C37B H37E 109.5 . .
H37D C37B H37E 109.5 . .
C35B C37B H37F 109.5 . .
H37D C37B H37F 109.5 . .
H37E C37B H37F 109.5 . .
C26 C31 C30A 130.7(7) . .
C26 C31 C30B 106.4(6) . .
C30A C31 C30B 27.6(4) . .
C26 C31 C38 122.6(4) . .
C30A C31 C38 106.6(6) . .
C30B C31 C38 130.0(6) . .
C40A C38 C31 101.9(6) . .
C40A C38 C39 104.3(6) . .
C31 C38 C39 112.1(5) . .
C40A C38 C40B 30.4(5) . .
C31 C38 C40B 121.0(5) . .
C39 C38 C40B 112.6(6) . .
C40A C38 H38 112.6 . .
C31 C38 H38 112.6 . .
C39 C38 H38 112.6 . .
C40B C38 H38 82.7 . .
C38 C39 H39A 109.5 . .
C38 C39 H39B 109.5 . .
H39A C39 H39B 109.5 . .
C38 C39 H39C 109.5 . .
H39A C39 H39C 109.5 . .
H39B C39 H39C 109.5 . .
C38 C40A H40A 109.5 . .
C38 C40A H40B 109.5 . .
C38 C40A H40C 109.5 . .
C38 C40B H40D 109.5 . .
C38 C40B H40E 109.5 . .
H40D C40B H40E 109.5 . .
C38 C40B H40F 109.5 . .
H40D C40B H40F 109.5 . .
H40E C40B H40F 109.5 . .
C43 Fe2 C43 180.0 2 .
C43 Fe2 C44 40.71(16) 2 2
C43 Fe2 C44 139.29(16) . 2
C43 Fe2 C44 139.29(16) 2 .
C43 Fe2 C44 40.71(16) . .
C44 Fe2 C44 180.0 2 .
C43 Fe2 C42 40.76(16) 2 2
C43 Fe2 C42 139.24(16) . 2
C44 Fe2 C42 68.14(17) 2 2
C44 Fe2 C42 111.85(17) . 2
C43 Fe2 C42 139.24(16) 2 .
C43 Fe2 C42 40.76(16) . .
C44 Fe2 C42 111.86(17) 2 .
C44 Fe2 C42 68.15(17) . .
C42 Fe2 C42 180.0 2 .
C43 Fe2 C45 68.37(16) 2 2
C43 Fe2 C45 111.63(16) . 2
C44 Fe2 C45 40.53(16) 2 2
C44 Fe2 C45 139.47(16) . 2
C42 Fe2 C45 67.85(15) 2 2
C42 Fe2 C45 112.16(15) . 2
C43 Fe2 C45 111.63(16) 2 .
C43 Fe2 C45 68.37(16) . .
C44 Fe2 C45 139.47(16) 2 .
C44 Fe2 C45 40.53(16) . .
C42 Fe2 C45 112.16(15) 2 .
C42 Fe2 C45 67.84(15) . .
C45 Fe2 C45 180.0 2 .
C43 Fe2 C41 112.55(16) 2 .
C43 Fe2 C41 67.45(16) . .
C44 Fe2 C41 112.72(16) 2 .
C44 Fe2 C41 67.28(16) . .
C42 Fe2 C41 140.30(15) 2 .
C42 Fe2 C41 39.70(15) . .
C45 Fe2 C41 140.00(15) 2 .
C45 Fe2 C41 40.00(15) . .
C43 Fe2 C41 67.45(16) 2 2
C43 Fe2 C41 112.55(16) . 2
C44 Fe2 C41 67.28(16) 2 2
C44 Fe2 C41 112.72(16) . 2
C42 Fe2 C41 39.70(15) 2 2
C42 Fe2 C41 140.31(15) . 2
C45 Fe2 C41 40.00(15) 2 2
C45 Fe2 C41 140.00(15) . 2
C41 Fe2 C41 180.0 . 2
N3 C41 C42 125.3(4) . .
N3 C41 C45 126.6(4) . .
C42 C41 C45 107.9(4) . .
N3 C41 Fe2 133.3(3) . .
C42 C41 Fe2 68.1(2) . .
C45 C41 Fe2 68.2(2) . .
C41 C42 C43 108.1(4) . .
C41 C42 Fe2 72.2(2) . .
C43 C42 Fe2 68.4(2) . .
C41 C42 H42 125.9 . .
C43 C42 H42 125.9 . .
Fe2 C42 H42 125.0 . .
C44 C43 C42 107.9(4) . .
C44 C43 Fe2 70.0(2) . .
C42 C43 Fe2 70.8(2) . .
C44 C43 H43 126.0 . .
C42 C43 H43 126.0 . .
Fe2 C43 H43 124.8 . .
C43 C44 C45 108.4(4) . .
C43 C44 Fe2 69.3(2) . .
C45 C44 Fe2 70.8(2) . .
C43 C44 H44 125.8 . .
C45 C44 H44 125.8 . .
Fe2 C44 H44 125.7 . .
C44 C45 C41 107.6(4) . .
C44 C45 Fe2 68.6(2) . .
C41 C45 Fe2 71.8(2) . .
C44 C45 H45 126.2 . .
C41 C45 H45 126.2 . .
Fe2 C45 H45 124.9 . .
C41 N3 C46 120.8(3) . .
C41 N3 H3N 108(4) . .
C46 N3 H3N 115(4) . .
C51 C46 C47 120.2(4) . .
C51 C46 N3 119.1(4) . .
C47 C46 N3 120.8(4) . .
C48 C47 C46 118.7(4) . .
C48 C47 C52 121.3(4) . .
C46 C47 C52 119.9(3) . .
C49 C48 C47 122.3(4) . .
C49 C48 H48 118.8 . .
C47 C48 H48 118.8 . .
C48 C49 C50 117.9(4) . .
C48 C49 C55 119.7(4) . .
C50 C49 C55 122.4(4) . .
C51 C50 C49 122.1(4) . .
C51 C50 H50 119.0 . .
C49 C50 H50 119.0 . .
C50 C51 C46 118.7(4) . .
C50 C51 C58 120.9(4) . .
C46 C51 C58 120.3(4) . .
C47 C52 C54 113.6(3) . .
C47 C52 C53 110.5(3) . .
C54 C52 C53 109.7(4) . .
C47 C52 H52 107.6 . .
C54 C52 H52 107.6 . .
C53 C52 H52 107.6 . .
C52 C53 H53A 109.5 . .
C52 C53 H53B 109.5 . .
H53A C53 H53B 109.5 . .
C52 C53 H53C 109.5 . .
H53A C53 H53C 109.5 . .
H53B C53 H53C 109.5 . .
C52 C54 H54A 109.5 . .
C52 C54 H54B 109.5 . .
H54A C54 H54B 109.5 . .
C52 C54 H54C 109.5 . .
H54A C54 H54C 109.5 . .
H54B C54 H54C 109.5 . .
C56 C55 C49 114.3(4) . .
C56 C55 C57 109.6(5) . .
C49 C55 C57 111.6(4) . .
C56 C55 H55 107.0 . .
C49 C55 H55 107.0 . .
C57 C55 H55 107.0 . .
C55 C56 H56A 109.5 . .
C55 C56 H56B 109.5 . .
H56A C56 H56B 109.5 . .
C55 C56 H56C 109.5 . .
H56A C56 H56C 109.5 . .
H56B C56 H56C 109.5 . .
C55 C57 H57A 109.5 . .
C55 C57 H57B 109.5 . .
H57A C57 H57B 109.5 . .
C55 C57 H57C 109.5 . .
H57A C57 H57C 109.5 . .
H57B C57 H57C 109.5 . .
C60 C58 C59 109.5(4) . .
C60 C58 C51 108.5(4) . .
C59 C58 C51 114.3(4) . .
C60 C58 H58 108.1 . .
C59 C58 H58 108.1 . .
C51 C58 H58 108.1 . .
C58 C59 H59A 109.5 . .
C58 C59 H59B 109.5 . .
H59A C59 H59B 109.5 . .
C58 C59 H59C 109.5 . .
H59A C59 H59C 109.5 . .
H59B C59 H59C 109.5 . .
C58 C60 H60A 109.5 . .
C58 C60 H60B 109.5 . .
H60A C60 H60B 109.5 . .
C58 C60 H60C 109.5 . .
H60A C60 H60C 109.5 . .
H60B C60 H60C 109.5 . .

loop_
_geom_bond_atom_site_label_1
_geom_bond_atom_site_label_2
_geom_bond_distance
_geom_bond_site_symmetry_2
Fe1 C3 2.024(5) .
Fe1 C9 2.028(5) .
Fe1 C8 2.033(4) .
Fe1 C4 2.041(4) .
Fe1 C5 2.054(4) .
Fe1 C7 2.063(4) .
Fe1 C10 2.064(4) .
Fe1 C2 2.068(4) .
Fe1 C1 2.083(4) .
Fe1 C6 2.117(4) .
C1 N1 1.416(5) .
C1 C2 1.417(6) .
C1 C5 1.422(6) .
C2 C3 1.432(7) .
C2 H2 0.9500 .
C3 C4 1.415(8) .
C3 H3 0.9500 .
C4 C5 1.421(6) .
C4 H4 0.9500 .
C5 H5 0.9500 .
C6 N2 1.393(5) .
C6 C7 1.422(6) .
C6 C10 1.427(6) .
C7 C8 1.435(6) .
C7 H7 0.9500 .
C8 C9 1.413(7) .
C8 H8 0.9500 .
C9 C10 1.429(6) .
C9 H9 0.9500 .
C10 H10 0.9500 .
N1 C11 1.431(5) .
N1 H1N 0.81(4) .
C11 C12 1.404(5) .
C11 C16 1.409(5) .
C13 C14 1.395(6) .
C13 C12 1.399(6) .
C13 H13 0.9500 .
C12 C17 1.514(5) .
C14 C15 1.399(6) .
C14 C20 1.512(6) .
C15 C16 1.398(6) .
C15 H15 0.9500 .
C16 C23 1.529(5) .
C17 C19 1.529(6) .
C17 C18 1.532(6) .
C17 H17 1.0000 .
C18 H18A 0.9800 .
C18 H18B 0.9800 .
C18 H18C 0.9800 .
C19 H19A 0.9800 .
C19 H19B 0.9800 .
C19 H19C 0.9800 .
C20 C22 1.529(7) .
C20 C21 1.532(6) .
C20 H20 1.0000 .
C21 H21A 0.9800 .
C21 H21B 0.9800 .
C21 H21C 0.9800 .
C22 H22A 0.9800 .
C22 H22B 0.9800 .
C22 H22C 0.9800 .
C23 C25 1.517(6) .
C23 C24 1.523(6) .
C23 H23 1.0000 .
C24 H24A 0.9800 .
C24 H24B 0.9800 .
C24 H24C 0.9800 .
C25 H25A 0.9800 .
C25 H25B 0.9800 .
C25 H25C 0.9800 .
N2 C26 1.438(6) .
N2 H2N 0.82(4) .
C26 C27A 1.348(13) .
C26 C31 1.389(7) .
C26 C27B 1.523(13) .
C27A C28A 1.394(15) .
C27A C32A 1.503(14) .
C28A C29A 1.369(14) .
C28A H28A 0.9500 .
C29A C30A 1.390(14) .
C29A C35A 1.529(14) .
C30A C31 1.400(10) .
C30A H30A 0.9500 .
C32A C34A 1.529(15) .
C32A C33A 1.530(16) .
C32A H32 1.0000 .
C33A H33A 0.9800 .
C33A H33B 0.9800 .
C33A H33C 0.9800 .
C34A H34A 0.9800 .
C34A H34B 0.9800 .
C34A H34C 0.9800 .
C35A C37A 1.518(14) .
C35A C36A 1.526(14) .
C35A H35 1.0000 .
C36A H36A 0.9800 .
C36A H36B 0.9800 .
C36A H36C 0.9800 .
C37A H37A 0.9800 .
C37A H37B 0.9800 .
C37A H37C 0.9800 .
C27B C28B 1.411(14) .
C27B C32B 1.511(14) .
C28B C29B 1.387(13) .
C28B H28B 0.9500 .
C29B C30B 1.395(13) .
C29B C35B 1.511(15) .
C30B C31 1.469(11) .
C30B H30B 0.9500 .
C32B C34B 1.504(14) .
C32B C33B 1.539(14) .
C32B H32 1.0000 .
C33B H33D 0.9800 .
C33B H33E 0.9800 .
C33B H33F 0.9800 .
C34B H34D 0.9800 .
C34B H34E 0.9800 .
C34B H34F 0.9800 .
C35B C37B 1.511(18) .
C35B C36B 1.563(17) .
C35B H35 1.0000 .
C36B H36D 0.9800 .
C36B H36E 0.9800 .
C36B H36F 0.9800 .
C37B H37D 0.9800 .
C37B H37E 0.9800 .
C37B H37F 0.9800 .
C31 C38 1.518(8) .
C38 C40A 1.481(11) .
C38 C39 1.519(6) .
C38 C40B 1.667(11) .
C38 H38 1.0000 .
C39 H39A 0.9800 .
C39 H39B 0.9800 .
C39 H39C 0.9800 .
C40A H40A 0.9800 .
C40A H40B 0.9800 .
C40A H40C 0.9800 .
C40B H40D 0.9800 .
C40B H40E 0.9800 .
C40B H40F 0.9800 .
Fe2 C43 2.035(4) 2
Fe2 C43 2.035(4) .
Fe2 C44 2.044(4) 2
Fe2 C44 2.044(4) .
Fe2 C42 2.067(4) 2
Fe2 C42 2.067(4) .
Fe2 C45 2.072(4) 2
Fe2 C45 2.072(4) .
Fe2 C41 2.121(4) .
Fe2 C41 2.121(4) 2
C41 N3 1.401(5) .
C41 C42 1.423(5) .
C41 C45 1.435(6) .
C42 C43 1.429(6) .
C42 H42 0.9500 .
C43 C44 1.419(6) .
C43 H43 0.9500 .
C44 C45 1.426(6) .
C44 H44 0.9500 .
C45 H45 0.9500 .
N3 C46 1.427(5) .
N3 H3N 0.81(4) .
C46 C51 1.402(5) .
C46 C47 1.414(5) .
C47 C48 1.395(6) .
C47 C52 1.522(5) .
C48 C49 1.385(6) .
C48 H48 0.9500 .
C49 C50 1.399(6) .
C49 C55 1.520(6) .
C50 C51 1.399(6) .
C50 H50 0.9500 .
C51 C58 1.528(6) .
C52 C54 1.531(6) .
C52 C53 1.538(6) .
C52 H52 1.0000 .
C53 H53A 0.9800 .
C53 H53B 0.9800 .
C53 H53C 0.9800 .
C54 H54A 0.9800 .
C54 H54B 0.9800 .
C54 H54C 0.9800 .
C55 C56 1.520(7) .
C55 C57 1.528(7) .
C55 H55 1.0000 .
C56 H56A 0.9800 .
C56 H56B 0.9800 .
C56 H56C 0.9800 .
C57 H57A 0.9800 .
C57 H57B 0.9800 .
C57 H57C 0.9800 .
C58 C60 1.524(6) .
C58 C59 1.525(6) .
C58 H58 1.0000 .
C59 H59A 0.9800 .
C59 H59B 0.9800 .
C59 H59C 0.9800 .
C60 H60A 0.9800 .
C60 H60B 0.9800 .
C60 H60C 0.9800 .

loop_
_geom_torsion_atom_site_label_1
_geom_torsion_atom_site_label_2
_geom_torsion_atom_site_label_3
_geom_torsion_atom_site_label_4
_geom_torsion
_geom_torsion_site_symmetry_1
C3 Fe1 C1 N1 -157.6(4) .
C9 Fe1 C1 N1 44.8(4) .
C8 Fe1 C1 N1 81.8(6) .
C4 Fe1 C1 N1 158.2(4) .
C5 Fe1 C1 N1 120.1(5) .
C7 Fe1 C1 N1 -77.9(7) .
C10 Fe1 C1 N1 1.0(4) .
C2 Fe1 C1 N1 -119.5(5) .
C6 Fe1 C1 N1 -40.3(5) .
C3 Fe1 C1 C2 -38.1(3) .
C9 Fe1 C1 C2 164.3(3) .
C8 Fe1 C1 C2 -158.7(4) .
C4 Fe1 C1 C2 -82.2(3) .
C5 Fe1 C1 C2 -120.4(4) .
C7 Fe1 C1 C2 41.6(7) .
C10 Fe1 C1 C2 120.6(3) .
C6 Fe1 C1 C2 79.2(3) .
C3 Fe1 C1 C5 82.3(3) .
C9 Fe1 C1 C5 -75.3(3) .
C8 Fe1 C1 C5 -38.3(6) .
C4 Fe1 C1 C5 38.2(3) .
C7 Fe1 C1 C5 162.0(5) .
C10 Fe1 C1 C5 -119.0(3) .
C2 Fe1 C1 C5 120.4(4) .
C6 Fe1 C1 C5 -160.4(3) .
N1 C1 C2 C3 -176.7(4) .
C5 C1 C2 C3 0.1(5) .
Fe1 C1 C2 C3 58.0(3) .
N1 C1 C2 Fe1 125.3(4) .
C5 C1 C2 Fe1 -57.9(3) .
C3 Fe1 C2 C1 119.2(4) .
C9 Fe1 C2 C1 -38.7(6) .
C8 Fe1 C2 C1 153.8(5) .
C4 Fe1 C2 C1 80.9(3) .
C5 Fe1 C2 C1 36.9(2) .
C7 Fe1 C2 C1 -165.5(2) .
C10 Fe1 C2 C1 -79.6(3) .
C6 Fe1 C2 C1 -122.7(3) .
C9 Fe1 C2 C3 -157.9(5) .
C8 Fe1 C2 C3 34.6(7) .
C4 Fe1 C2 C3 -38.3(3) .
C5 Fe1 C2 C3 -82.3(3) .
C7 Fe1 C2 C3 75.3(3) .
C10 Fe1 C2 C3 161.2(3) .
C1 Fe1 C2 C3 -119.2(4) .
C6 Fe1 C2 C3 118.1(3) .
C1 C2 C3 C4 1.2(5) .
Fe1 C2 C3 C4 60.9(3) .
C1 C2 C3 Fe1 -59.7(3) .
C9 Fe1 C3 C4 40.6(6) .
C8 Fe1 C3 C4 74.9(3) .
C5 Fe1 C3 C4 -37.5(3) .
C7 Fe1 C3 C4 117.6(3) .
C10 Fe1 C3 C4 -168.7(5) .
C2 Fe1 C3 C4 -118.0(4) .
C1 Fe1 C3 C4 -80.9(3) .
C6 Fe1 C3 C4 158.2(3) .
C9 Fe1 C3 C2 158.6(4) .
C8 Fe1 C3 C2 -167.1(3) .
C4 Fe1 C3 C2 118.0(4) .
C5 Fe1 C3 C2 80.6(3) .
C7 Fe1 C3 C2 -124.4(3) .
C10 Fe1 C3 C2 -50.6(6) .
C1 Fe1 C3 C2 37.2(3) .
C6 Fe1 C3 C2 -83.8(3) .
C2 C3 C4 C5 -2.0(5) .
Fe1 C3 C4 C5 59.5(3) .
C2 C3 C4 Fe1 -61.5(3) .
C9 Fe1 C4 C3 -163.3(3) .
C8 Fe1 C4 C3 -122.2(3) .
C5 Fe1 C4 C3 119.5(4) .
C7 Fe1 C4 C3 -80.9(3) .
C10 Fe1 C4 C3 169.3(5) .
C2 Fe1 C4 C3 38.5(3) .
C1 Fe1 C4 C3 81.7(3) .
C6 Fe1 C4 C3 -55.4(6) .
C3 Fe1 C4 C5 -119.5(4) .
C9 Fe1 C4 C5 77.1(3) .
C8 Fe1 C4 C5 118.2(3) .
C7 Fe1 C4 C5 159.5(3) .
C10 Fe1 C4 C5 49.8(6) .
C2 Fe1 C4 C5 -81.0(3) .
C1 Fe1 C4 C5 -37.8(3) .
C6 Fe1 C4 C5 -174.9(4) .
C3 C4 C5 C1 2.1(5) .
Fe1 C4 C5 C1 60.8(3) .
C3 C4 C5 Fe1 -58.7(3) .
N1 C1 C5 C4 175.5(4) .
C2 C1 C5 C4 -1.3(5) .
Fe1 C1 C5 C4 -59.6(3) .
N1 C1 C5 Fe1 -124.9(4) .
C2 C1 C5 Fe1 58.3(3) .
C3 Fe1 C5 C4 37.6(3) .
C9 Fe1 C5 C4 -119.8(3) .
C8 Fe1 C5 C4 -78.2(4) .
C7 Fe1 C5 C4 -47.8(6) .
C10 Fe1 C5 C4 -160.4(3) .
C2 Fe1 C5 C4 81.9(3) .
C1 Fe1 C5 C4 118.5(4) .
C6 Fe1 C5 C4 174.2(5) .
C3 Fe1 C5 C1 -80.9(3) .
C9 Fe1 C5 C1 121.7(3) .
C8 Fe1 C5 C1 163.3(3) .
C4 Fe1 C5 C1 -118.5(4) .
C7 Fe1 C5 C1 -166.4(4) .
C10 Fe1 C5 C1 81.0(3) .
C2 Fe1 C5 C1 -36.7(3) .
C6 Fe1 C5 C1 55.6(6) .
C3 Fe1 C6 N2 45.5(5) .
C9 Fe1 C6 N2 -155.8(5) .
C8 Fe1 C6 N2 160.0(5) .
C4 Fe1 C6 N2 86.1(7) .
C5 Fe1 C6 N2 -83.7(7) .
C7 Fe1 C6 N2 121.3(5) .
C10 Fe1 C6 N2 -117.5(5) .
C2 Fe1 C6 N2 1.0(5) .
C1 Fe1 C6 N2 -41.7(5) .
C3 Fe1 C6 C7 -75.8(3) .
C9 Fe1 C6 C7 82.9(3) .
C8 Fe1 C6 C7 38.7(3) .
C4 Fe1 C6 C7 -35.2(6) .
C5 Fe1 C6 C7 155.0(5) .
C10 Fe1 C6 C7 121.2(4) .
C2 Fe1 C6 C7 -120.3(3) .
C1 Fe1 C6 C7 -163.0(3) .
C3 Fe1 C6 C10 163.0(3) .
C9 Fe1 C6 C10 -38.3(3) .
C8 Fe1 C6 C10 -82.4(3) .
C4 Fe1 C6 C10 -156.4(5) .
C5 Fe1 C6 C10 33.8(6) .
C7 Fe1 C6 C10 -121.2(4) .
C2 Fe1 C6 C10 118.5(3) .
C1 Fe1 C6 C10 75.8(3) .
N2 C6 C7 C8 172.8(4) .
C10 C6 C7 C8 -2.9(5) .
Fe1 C6 C7 C8 -59.4(3) .
N2 C6 C7 Fe1 -127.8(4) .
C10 C6 C7 Fe1 56.4(3) .
C3 Fe1 C7 C6 122.8(3) .
C9 Fe1 C7 C6 -80.5(3) .
C8 Fe1 C7 C6 -118.2(4) .
C4 Fe1 C7 C6 165.4(3) .
C5 Fe1 C7 C6 -160.2(4) .
C10 Fe1 C7 C6 -36.3(2) .
C2 Fe1 C7 C6 81.1(3) .
C1 Fe1 C7 C6 49.5(7) .
C3 Fe1 C7 C8 -119.0(3) .
C9 Fe1 C7 C8 37.7(3) .
C4 Fe1 C7 C8 -76.4(4) .
C5 Fe1 C7 C8 -42.0(6) .
C10 Fe1 C7 C8 81.9(3) .
C2 Fe1 C7 C8 -160.7(3) .
C1 Fe1 C7 C8 167.7(5) .
C6 Fe1 C7 C8 118.2(4) .
C6 C7 C8 C9 2.3(5) .
Fe1 C7 C8 C9 -59.5(3) .
C6 C7 C8 Fe1 61.8(3) .
C3 Fe1 C8 C9 -160.9(3) .
C4 Fe1 C8 C9 -120.2(3) .
C5 Fe1 C8 C9 -78.9(3) .
C7 Fe1 C8 C9 119.1(4) .
C10 Fe1 C8 C9 38.4(3) .
C2 Fe1 C8 C9 173.0(5) .
C1 Fe1 C8 C9 -51.6(6) .
C6 Fe1 C8 C9 81.6(3) .
C3 Fe1 C8 C7 79.9(3) .
C9 Fe1 C8 C7 -119.1(4) .
C4 Fe1 C8 C7 120.7(3) .
C5 Fe1 C8 C7 161.9(3) .
C10 Fe1 C8 C7 -80.8(3) .
C2 Fe1 C8 C7 53.8(7) .
C1 Fe1 C8 C7 -170.7(4) .
C6 Fe1 C8 C7 -37.6(3) .
C7 C8 C9 C10 -0.8(5) .
Fe1 C8 C9 C10 -61.0(3) .
C7 C8 C9 Fe1 60.2(3) .
C3 Fe1 C9 C8 46.9(6) .
C4 Fe1 C9 C8 76.6(3) .
C5 Fe1 C9 C8 117.7(3) .
C7 Fe1 C9 C8 -38.0(3) .
C10 Fe1 C9 C8 -118.2(4) .
C2 Fe1 C9 C8 -173.6(4) .
C1 Fe1 C9 C8 158.1(3) .
C6 Fe1 C9 C8 -80.9(3) .
C3 Fe1 C9 C10 165.2(4) .
C8 Fe1 C9 C10 118.2(4) .
C4 Fe1 C9 C10 -165.2(3) .
C5 Fe1 C9 C10 -124.0(3) .
C7 Fe1 C9 C10 80.3(3) .
C2 Fe1 C9 C10 -55.4(6) .
C1 Fe1 C9 C10 -83.6(3) .
C6 Fe1 C9 C10 37.4(2) .
N2 C6 C10 C9 -173.4(4) .
C7 C6 C10 C9 2.5(5) .
Fe1 C6 C10 C9 58.9(3) .
N2 C6 C10 Fe1 127.6(4) .
C7 C6 C10 Fe1 -56.5(3) .
C8 C9 C10 C6 -1.0(5) .
Fe1 C9 C10 C6 -61.3(3) .
C8 C9 C10 Fe1 60.3(3) .
C3 Fe1 C10 C6 -44.8(6) .
C9 Fe1 C10 C6 118.8(4) .
C8 Fe1 C10 C6 80.6(3) .
C4 Fe1 C10 C6 155.8(5) .
C5 Fe1 C10 C6 -167.5(2) .
C7 Fe1 C10 C6 36.2(2) .
C2 Fe1 C10 C6 -82.7(3) .
C1 Fe1 C10 C6 -124.8(2) .
C3 Fe1 C10 C9 -163.6(5) .
C8 Fe1 C10 C9 -38.2(3) .
C4 Fe1 C10 C9 37.0(6) .
C5 Fe1 C10 C9 73.7(3) .
C7 Fe1 C10 C9 -82.6(3) .
C2 Fe1 C10 C9 158.5(3) .
C1 Fe1 C10 C9 116.3(3) .
C6 Fe1 C10 C9 -118.8(4) .
C2 C1 N1 C11 157.0(4) .
C5 C1 N1 C11 -19.2(6) .
Fe1 C1 N1 C11 -111.0(4) .
C1 N1 C11 C12 108.1(4) .
C1 N1 C11 C16 -74.8(5) .
C14 C13 C12 C11 2.2(6) .
C14 C13 C12 C17 -179.4(4) .
C16 C11 C12 C13 -4.3(6) .
N1 C11 C12 C13 172.7(4) .
C16 C11 C12 C17 177.4(4) .
N1 C11 C12 C17 -5.6(6) .
C12 C13 C14 C15 1.3(6) .
C12 C13 C14 C20 -176.8(4) .
C13 C14 C15 C16 -2.8(6) .
C20 C14 C15 C16 175.3(4) .
C14 C15 C16 C11 0.8(6) .
C14 C15 C16 C23 -178.4(4) .
C12 C11 C16 C15 2.8(6) .
N1 C11 C16 C15 -174.3(3) .
C12 C11 C16 C23 -177.9(4) .
N1 C11 C16 C23 5.0(5) .
C13 C12 C17 C19 -72.1(5) .
C11 C12 C17 C19 106.2(4) .
C13 C12 C17 C18 53.0(5) .
C11 C12 C17 C18 -128.7(4) .
C13 C14 C20 C22 81.9(5) .
C15 C14 C20 C22 -96.2(5) .
C13 C14 C20 C21 -40.7(6) .
C15 C14 C20 C21 141.3(4) .
C15 C16 C23 C25 58.0(5) .
C11 C16 C23 C25 -121.2(4) .
C15 C16 C23 C24 -66.1(5) .
C11 C16 C23 C24 114.6(4) .
C7 C6 N2 C26 -4.6(6) .
C10 C6 N2 C26 170.5(4) .
Fe1 C6 N2 C26 -98.4(5) .
C6 N2 C26 C27A 101.1(9) .
C6 N2 C26 C31 -75.3(6) .
C6 N2 C26 C27B 115.3(7) .
C31 C26 C27A C28A -6.4(13) .
N2 C26 C27A C28A 177.0(8) .
C27B C26 C27A C28A 141(3) .
C31 C26 C27A C32A 179.1(8) .
N2 C26 C27A C32A 2.5(14) .
C27B C26 C27A C32A -33.0(17) .
C26 C27A C28A C29A 6.6(17) .
C32A C27A C28A C29A -179.4(10) .
C27A C28A C29A C30A 0.5(16) .
C27A C28A C29A C35A 178.7(10) .
C28A C29A C30A C31 -6.1(13) .
C35A C29A C30A C31 175.7(8) .
C26 C27A C32A C34A 87.8(12) .
C28A C27A C32A C34A -86.7(14) .
C26 C27A C32A C33A -148.6(10) .
C28A C27A C32A C33A 36.9(16) .
C28A C29A C35A C37A 46.7(13) .
C30A C29A C35A C37A -135.1(10) .
C28A C29A C35A C36A -78.8(12) .
C30A C29A C35A C36A 99.4(11) .
C27A C26 C27B C28B -38.0(17) .
C31 C26 C27B C28B 2.5(14) .
N2 C26 C27B C28B 170.3(8) .
C27A C26 C27B C32B 143(3) .
C31 C26 C27B C32B -176.7(8) .
N2 C26 C27B C32B -8.9(13) .
C32B C27B C28B C29B 177.9(10) .
C26 C27B C28B C29B -1.3(16) .
C27B C28B C29B C30B -0.9(17) .
C27B C28B C29B C35B -177.0(11) .
C28B C29B C30B C31 2.9(17) .
C35B C29B C30B C31 179.0(10) .
C28B C27B C32B C34B -66.1(14) .
C26 C27B C32B C34B 113.0(13) .
C28B C27B C32B C33B 58.1(14) .
C26 C27B C32B C33B -122.7(11) .
C28B C29B C35B C37B -123.9(12) .
C30B C29B C35B C37B 60.1(15) .
C28B C29B C35B C36B 113.5(11) .
C30B C29B C35B C36B -62.4(14) .
C27A C26 C31 C30A -0.1(10) .
N2 C26 C31 C30A 176.9(7) .
C27B C26 C31 C30A -16.2(12) .
C27A C26 C31 C30B 15.1(9) .
N2 C26 C31 C30B -167.8(6) .
C27B C26 C31 C30B -1.0(10) .
C27A C26 C31 C38 -175.4(7) .
N2 C26 C31 C38 1.7(7) .
C27B C26 C31 C38 168.5(8) .
C29A C30A C31 C26 6.4(12) .
C29A C30A C31 C30B -26.6(11) .
C29A C30A C31 C38 -177.8(7) .
C29B C30B C31 C26 -1.9(13) .
C29B C30B C31 C30A 153(2) .
C29B C30B C31 C38 -170.3(9) .
C26 C31 C38 C40A 133.0(7) .
C30A C31 C38 C40A -43.2(7) .
C30B C31 C38 C40A -60.2(9) .
C26 C31 C38 C39 -116.0(6) .
C30A C31 C38 C39 67.7(7) .
C30B C31 C38 C39 50.8(9) .
C26 C31 C38 C40B 107.3(7) .
C30A C31 C38 C40B -68.9(8) .
C30B C31 C38 C40B -85.9(9) .
C43 Fe2 C41 N3 -23.1(4) 2
C43 Fe2 C41 N3 156.9(4) .
C44 Fe2 C41 N3 21.2(4) 2
C44 Fe2 C41 N3 -158.8(4) .
C42 Fe2 C41 N3 -61.5(5) 2
C42 Fe2 C41 N3 118.5(5) .
C45 Fe2 C41 N3 59.6(5) 2
C45 Fe2 C41 N3 -120.4(5) .
C41 Fe2 C41 N3 -8(6) 2
C43 Fe2 C41 C42 -141.6(2) 2
C43 Fe2 C41 C42 38.4(2) .
C44 Fe2 C41 C42 -97.3(3) 2
C44 Fe2 C41 C42 82.7(3) .
C42 Fe2 C41 C42 180.0 2
C45 Fe2 C41 C42 -58.9(3) 2
C45 Fe2 C41 C42 121.1(3) .
C41 Fe2 C41 C42 -127(6) 2
C43 Fe2 C41 C45 97.2(3) 2
C43 Fe2 C41 C45 -82.8(3) .
C44 Fe2 C41 C45 141.5(2) 2
C44 Fe2 C41 C45 -38.5(2) .
C42 Fe2 C41 C45 58.9(3) 2
C42 Fe2 C41 C45 -121.1(3) .
C45 Fe2 C41 C45 180.0 2
C41 Fe2 C41 C45 112(6) 2
N3 C41 C42 C43 172.3(4) .
C45 C41 C42 C43 -2.7(4) .
Fe2 C41 C42 C43 -59.3(3) .
N3 C41 C42 Fe2 -128.4(4) .
C45 C41 C42 Fe2 56.6(3) .
C43 Fe2 C42 C41 61.5(3) 2
C43 Fe2 C42 C41 -118.5(3) .
C44 Fe2 C42 C41 99.7(3) 2
C44 Fe2 C42 C41 -80.3(3) .
C42 Fe2 C42 C41 17(7) 2
C45 Fe2 C42 C41 143.6(2) 2
C45 Fe2 C42 C41 -36.4(2) .
C41 Fe2 C42 C41 180.0 2
C43 Fe2 C42 C43 180.0 2
C44 Fe2 C42 C43 -141.8(2) 2
C44 Fe2 C42 C43 38.2(2) .
C42 Fe2 C42 C43 136(7) 2
C45 Fe2 C42 C43 -97.9(3) 2
C45 Fe2 C42 C43 82.1(3) .
C41 Fe2 C42 C43 118.5(3) .
C41 Fe2 C42 C43 -61.5(3) 2
C41 C42 C43 C44 1.3(4) .
Fe2 C42 C43 C44 -60.4(3) .
C41 C42 C43 Fe2 61.7(3) .
C43 Fe2 C43 C44 32.8(2) 2
C44 Fe2 C43 C44 180.0 2
C42 Fe2 C43 C44 -61.7(3) 2
C42 Fe2 C43 C44 118.3(3) .
C45 Fe2 C43 C44 -142.4(2) 2
C45 Fe2 C43 C44 37.6(2) .
C41 Fe2 C43 C44 80.9(3) .
C41 Fe2 C43 C44 -99.1(3) 2
C43 Fe2 C43 C42 -85.5(3) 2
C44 Fe2 C43 C42 61.7(3) 2
C44 Fe2 C43 C42 -118.3(3) .
C42 Fe2 C43 C42 180.0 2
C45 Fe2 C43 C42 99.3(2) 2
C45 Fe2 C43 C42 -80.7(2) .
C41 Fe2 C43 C42 -37.4(2) .
C41 Fe2 C43 C42 142.6(2) 2
C42 C43 C44 C45 0.7(5) .
Fe2 C43 C44 C45 -60.3(3) .
C42 C43 C44 Fe2 60.9(3) .
C43 Fe2 C44 C43 180.0 2
C44 Fe2 C44 C43 112.6(12) 2
C42 Fe2 C44 C43 141.7(2) 2
C42 Fe2 C44 C43 -38.3(2) .
C45 Fe2 C44 C43 60.7(3) 2
C45 Fe2 C44 C43 -119.3(3) .
C41 Fe2 C44 C43 -81.3(3) .
C41 Fe2 C44 C43 98.7(3) 2
C43 Fe2 C44 C45 -60.7(3) 2
C43 Fe2 C44 C45 119.3(3) .
C44 Fe2 C44 C45 -128.2(12) 2
C42 Fe2 C44 C45 -99.0(2) 2
C42 Fe2 C44 C45 81.0(2) .
C45 Fe2 C44 C45 180.0 2
C41 Fe2 C44 C45 38.0(2) .
C41 Fe2 C44 C45 -142.0(2) 2
C43 C44 C45 C41 -2.3(5) .
Fe2 C44 C45 C41 -61.6(3) .
C43 C44 C45 Fe2 59.3(3) .
N3 C41 C45 C44 -171.8(4) .
C42 C41 C45 C44 3.1(4) .
Fe2 C41 C45 C44 59.6(3) .
N3 C41 C45 Fe2 128.5(4) .
C42 C41 C45 Fe2 -56.5(3) .
C43 Fe2 C45 C44 142.3(2) 2
C43 Fe2 C45 C44 -37.7(2) .
C44 Fe2 C45 C44 180.0 2
C42 Fe2 C45 C44 98.2(3) 2
C42 Fe2 C45 C44 -81.8(3) .
C45 Fe2 C45 C44 -151(3) 2
C41 Fe2 C45 C44 -118.0(3) .
C41 Fe2 C45 C44 62.0(3) 2
C43 Fe2 C45 C41 -99.7(2) 2
C43 Fe2 C45 C41 80.3(2) .
C44 Fe2 C45 C41 -62.0(3) 2
C44 Fe2 C45 C41 118.0(3) .
C42 Fe2 C45 C41 -143.8(2) 2
C42 Fe2 C45 C41 36.2(2) .
C45 Fe2 C45 C41 -33(3) 2
C41 Fe2 C45 C41 180.0 2
C42 C41 N3 C46 169.0(4) .
C45 C41 N3 C46 -17.0(6) .
Fe2 C41 N3 C46 76.7(5) .
C41 N3 C46 C51 76.9(5) .
C41 N3 C46 C47 -104.6(4) .
C51 C46 C47 C48 -3.2(6) .
N3 C46 C47 C48 178.3(4) .
C51 C46 C47 C52 175.3(4) .
N3 C46 C47 C52 -3.2(6) .
C46 C47 C48 C49 -0.2(7) .
C52 C47 C48 C49 -178.6(4) .
C47 C48 C49 C50 2.5(7) .
C47 C48 C49 C55 -179.5(4) .
C48 C49 C50 C51 -1.6(7) .
C55 C49 C50 C51 -179.5(5) .
C49 C50 C51 C46 -1.7(7) .
C49 C50 C51 C58 173.7(4) .
C47 C46 C51 C50 4.1(6) .
N3 C46 C51 C50 -177.4(4) .
C47 C46 C51 C58 -171.3(4) .
N3 C46 C51 C58 7.2(6) .
C48 C47 C52 C54 -26.9(6) .
C46 C47 C52 C54 154.7(4) .
C48 C47 C52 C53 96.8(5) .
C46 C47 C52 C53 -81.6(5) .
C48 C49 C55 C56 167.7(5) .
C50 C49 C55 C56 -14.4(8) .
C48 C49 C55 C57 -67.3(6) .
C50 C49 C55 C57 110.6(5) .
C50 C51 C58 C60 -92.4(5) .
C46 C51 C58 C60 83.0(5) .
C50 C51 C58 C59 30.1(6) .
C46 C51 C58 C59 -154.5(4) .
